data_7211593
loop_
_publ_author_name
'DeBurgomaster, Paul'
'Ouellette, Wayne'
'Liu, Hongxue'
'O'Connor, Charles J.'
'Zubieta, Jon'

_publ_section_title
;
 Hydrothermal chemistry of vanadium oxides with aromatic di- and
 tri-phosphonates in the presence of secondary metal copper(II) cationic
 complex subunits
;
_journal_issue 2
_journal_name_full CrystEngComm
_journal_page_first 446
_journal_paper_doi 10.1039/b910641c
_journal_volume 12
_journal_year 2010
_chemical_formula_moiety 'C32 H34 Cu2 N4 O20 P6'
_chemical_formula_sum 'C32 H34 Cu2 N4 O20 P6'
_chemical_formula_weight 1107.53
_chemical_name_systematic
;
?
;
_space_group_IT_number 2
_symmetry_cell_setting triclinic
_symmetry_space_group_name_Hall '-P 1'
_symmetry_space_group_name_H-M 'P -1'
_atom_sites_solution_hydrogens geom
_atom_sites_solution_primary direct
_atom_sites_solution_secondary difmap
_audit_creation_method SHELXL-97
_cell_angle_alpha 114.17(3)
_cell_angle_beta 105.57(3)
_cell_angle_gamma 104.01(3)
_cell_formula_units_Z 1
_cell_length_a 10.114(2)
_cell_length_b 10.753(2)
_cell_length_c 11.130(2)
_cell_measurement_reflns_used 4759
_cell_measurement_temperature 90(2)
_cell_measurement_theta_max 28.30
_cell_measurement_theta_min 3.18
_cell_volume 974.8(6)
_computing_cell_refinement 'Bruker SMART (Bruker, 2002)'
_computing_data_collection 'Bruker SMART (Bruker, 2002)'
_computing_data_reduction 'Bruker SAINT (Bruker, 2002)'
_computing_molecular_graphics 'CrystalMaker (Palmer, 2006)'
_computing_publication_material 'Bruker SHELXTL (Bruker, 2002)'
_computing_structure_refinement 'SHELXL-97 (Sheldrick, 1997)'
_computing_structure_solution 'SHELXS-97 (Sheldrick, 1997)'
_diffrn_ambient_temperature 90(2)
_diffrn_detector_area_resol_mean 512
_diffrn_measured_fraction_theta_full 0.984
_diffrn_measured_fraction_theta_max 0.984
_diffrn_measurement_device_type 'Bruker APEX CCD area detector'
_diffrn_measurement_method 'Phi and omega scans'
_diffrn_radiation_monochromator graphite
_diffrn_radiation_probe x-ray
_diffrn_radiation_type MoK\a
_diffrn_radiation_wavelength 0.71073
_diffrn_reflns_av_R_equivalents 0.0194
_diffrn_reflns_av_sigmaI/netI 0.0303
_diffrn_reflns_limit_h_max 13
_diffrn_reflns_limit_h_min -13
_diffrn_reflns_limit_k_max 14
_diffrn_reflns_limit_k_min -14
_diffrn_reflns_limit_l_max 14
_diffrn_reflns_limit_l_min -14
_diffrn_reflns_number 9826
_diffrn_reflns_theta_full 28.30
_diffrn_reflns_theta_max 28.30
_diffrn_reflns_theta_min 3.18
_diffrn_source 'fine-focus sealed tube'
_diffrn_standards_decay_% 0.001
_exptl_absorpt_coefficient_mu 1.430
_exptl_absorpt_correction_T_max 0.8702
_exptl_absorpt_correction_T_min 0.6736
_exptl_absorpt_correction_type multi-scan
_exptl_absorpt_process_details 'SADABS SHELXL-97 (Sheldrick, 1997)'
_exptl_crystal_colour blue
_exptl_crystal_density_diffrn 1.887
_exptl_crystal_density_method 'not measured'
_exptl_crystal_description block
_exptl_crystal_F_000 562
_exptl_crystal_size_max 0.30
_exptl_crystal_size_mid 0.15
_exptl_crystal_size_min 0.10
_refine_diff_density_max 0.742
_refine_diff_density_min -0.343
_refine_diff_density_rms 0.097
_refine_ls_extinction_method none
_refine_ls_goodness_of_fit_ref 1.098
_refine_ls_hydrogen_treatment mixed
_refine_ls_matrix_type full
_refine_ls_number_parameters 313
_refine_ls_number_reflns 4759
_refine_ls_number_restraints 0
_refine_ls_restrained_S_all 1.098
_refine_ls_R_factor_all 0.0391
_refine_ls_R_factor_gt 0.0369
_refine_ls_shift/su_max 0.001
_refine_ls_shift/su_mean 0.000
_refine_ls_structure_factor_coef Fsqd
_refine_ls_weighting_details 'calc w=1/[\s^2^(Fo^2^)+(0.0402P)^2^+1.3065P] where P=(Fo^2^+2Fc^2^)/3'
_refine_ls_weighting_scheme calc
_refine_ls_wR_factor_gt 0.0878
_refine_ls_wR_factor_ref 0.0891
_reflns_number_gt 4482
_reflns_number_total 4759
_reflns_threshold_expression >2sigma(I)
_cod_data_source_file b910641c.txt
_cod_data_source_block 17
_cod_depositor_comments
;
The following automatic conversions were performed:

'_symmetry_cell_setting' value 'Triclinic' changed to 'triclinic'
according to /home/saulius/struct/CIF-dictionaries/cif_core.dic
dictionary named 'cif_core.dic' version 2.4.2 from 2011-04-26.

Automatic conversion script
Id: cif_fix_values 1891 2012-01-12 08:04:46Z andrius 
;
_cod_original_cell_volume 974.7(3)
_cod_original_sg_symbol_Hall -P1
_cod_original_sg_symbol_H-M P-1
_cod_database_code 7211593

loop_
_symmetry_equiv_pos_as_xyz
'x, y, z'
'-x, -y, -z'

loop_
_atom_site_label
_atom_site_type_symbol
_atom_site_fract_x
_atom_site_fract_y
_atom_site_fract_z
_atom_site_U_iso_or_equiv
_atom_site_adp_type
_atom_site_occupancy
_atom_site_symmetry_multiplicity
_atom_site_calc_flag
_atom_site_refinement_flags
Cu1 Cu 0.32964(3) 1.03078(3) 0.63871(3) 0.00992(8) Uani 1 1 d .
P1 P 0.37230(6) 0.79014(6) 0.38268(6) 0.00936(12) Uani 1 1 d .
P2 P -0.12859(6) 0.25476(6) 0.10277(6) 0.01208(12) Uani 1 1 d .
P3 P 0.43751(6) 0.25250(6) 0.20176(6) 0.01130(12) Uani 1 1 d .
O1 O 0.37265(17) 0.85962(17) 0.53234(17) 0.0117(3) Uani 1 1 d .
O2 O 0.26335(19) 0.83265(19) 0.2932(2) 0.0143(3) Uani 1 1 d .
O3 O 0.52366(17) 0.82871(17) 0.37879(18) 0.0131(3) Uani 1 1 d .
O4 O -0.1666(2) 0.3360(2) 0.2314(2) 0.0222(4) Uani 1 1 d .
O5 O -0.21487(19) 0.2580(2) -0.02796(18) 0.0190(4) Uani 1 1 d .
O6 O -0.1418(2) 0.0998(2) 0.0752(2) 0.0280(5) Uani 1 1 d .
O7 O 0.59514(18) 0.35312(19) 0.2492(2) 0.0195(4) Uani 1 1 d .
O8 O 0.36576(18) 0.12553(18) 0.04510(18) 0.0158(3) Uani 1 1 d .
O9 O 0.4181(2) 0.1897(2) 0.3041(2) 0.0195(4) Uani 1 1 d .
O40 O 0.4765(2) 1.0623(2) 0.8415(2) 0.0176(4) Uani 1 1 d .
N1 N 0.2640(2) 1.1895(2) 0.7395(2) 0.0136(4) Uani 1 1 d .
N2 N 0.1275(2) 0.9021(2) 0.6064(2) 0.0123(4) Uani 1 1 d .
C1 C 0.2897(2) 0.5900(2) 0.2997(2) 0.0105(4) Uani 1 1 d .
C2 C 0.1346(2) 0.5116(2) 0.2412(2) 0.0114(4) Uani 1 1 d .
H2 H 0.0729 0.5634 0.2474 0.014 Uiso 1 1 calc R
C3 C 0.0707(2) 0.3560(2) 0.1732(2) 0.0114(4) Uani 1 1 d .
C4 C 0.1647(2) 0.2790(2) 0.1611(2) 0.0119(4) Uani 1 1 d .
H4 H 0.1232 0.1757 0.1132 0.014 Uiso 1 1 calc R
C5 C 0.3201(2) 0.3557(2) 0.2203(2) 0.0110(4) Uani 1 1 d .
C6 C 0.3813(2) 0.5105(2) 0.2912(2) 0.0117(4) Uani 1 1 d .
H6 H 0.4847 0.5621 0.3337 0.014 Uiso 1 1 calc R
C7 C 0.3472(3) 1.3364(3) 0.8132(3) 0.0173(5) Uani 1 1 d .
H7 H 0.4393 1.3698 0.8099 0.021 Uiso 1 1 calc R
C8 C 0.3015(3) 1.4400(3) 0.8938(3) 0.0187(5) Uani 1 1 d .
H8 H 0.3601 1.5413 0.9409 0.022 Uiso 1 1 calc R
C9 C 0.1673(3) 1.3902(3) 0.9029(3) 0.0190(5) Uani 1 1 d .
H9 H 0.1354 1.4575 0.9584 0.023 Uiso 1 1 calc R
C10 C 0.0809(3) 1.2389(3) 0.8286(3) 0.0185(5) Uani 1 1 d .
H10 H -0.0094 1.2034 0.8342 0.022 Uiso 1 1 calc R
C11 C 0.1307(3) 1.1407(3) 0.7453(2) 0.0138(4) Uani 1 1 d .
C12 C 0.0474(2) 0.9779(3) 0.6596(2) 0.0135(4) Uani 1 1 d .
C13 C -0.0997(3) 0.9056(3) 0.6338(3) 0.0183(5) Uani 1 1 d .
H13 H -0.1532 0.9594 0.6696 0.022 Uiso 1 1 calc R
C14 C -0.1650(3) 0.7514(3) 0.5534(3) 0.0212(5) Uani 1 1 d .
H14 H -0.2639 0.7005 0.5333 0.025 Uiso 1 1 calc R
C15 C -0.0823(3) 0.6733(3) 0.5031(3) 0.0198(5) Uani 1 1 d .
H15 H -0.1239 0.5699 0.4508 0.024 Uiso 1 1 calc R
C16 C 0.0644(3) 0.7534(3) 0.5327(3) 0.0161(4) Uani 1 1 d .
H16 H 0.1206 0.7015 0.5001 0.019 Uiso 1 1 calc R
H2' H 0.250(4) 0.802(4) 0.219(4) 0.030(10) Uiso 1 1 d .
H4' H -0.241(5) 0.324(5) 0.218(5) 0.049(13) Uiso 1 1 d .
H6' H -0.227(5) 0.018(5) 0.027(5) 0.068(14) Uiso 1 1 d .
H9' H 0.480(4) 0.165(4) 0.338(4) 0.034(10) Uiso 1 1 d .
H40A H 0.448(4) 1.080(4) 0.899(4) 0.026(9) Uiso 1 1 d .
H40B H 0.550(5) 1.110(4) 0.868(4) 0.032(11) Uiso 1 1 d .

loop_
_atom_site_aniso_label
_atom_site_aniso_U_11
_atom_site_aniso_U_22
_atom_site_aniso_U_33
_atom_site_aniso_U_23
_atom_site_aniso_U_13
_atom_site_aniso_U_12
Cu1 0.00877(13) 0.00887(14) 0.01157(14) 0.00366(11) 0.00601(10) 0.00345(10)
P1 0.0085(2) 0.0078(2) 0.0111(3) 0.0037(2) 0.0050(2) 0.0033(2)
P2 0.0080(3) 0.0103(3) 0.0150(3) 0.0053(2) 0.0036(2) 0.0025(2)
P3 0.0091(3) 0.0101(3) 0.0142(3) 0.0049(2) 0.0056(2) 0.0046(2)
O1 0.0121(7) 0.0107(7) 0.0122(7) 0.0047(6) 0.0063(6) 0.0051(6)
O2 0.0145(8) 0.0157(8) 0.0129(8) 0.0069(7) 0.0049(7) 0.0079(7)
O3 0.0118(7) 0.0117(7) 0.0182(8) 0.0076(6) 0.0089(6) 0.0052(6)
O4 0.0109(9) 0.0349(11) 0.0182(9) 0.0104(8) 0.0074(7) 0.0091(8)
O5 0.0134(8) 0.0243(9) 0.0149(8) 0.0081(7) 0.0040(7) 0.0064(7)
O6 0.0124(9) 0.0120(9) 0.0508(13) 0.0143(9) 0.0060(9) 0.0024(7)
O7 0.0113(8) 0.0159(8) 0.0266(9) 0.0067(7) 0.0080(7) 0.0052(7)
O8 0.0142(8) 0.0132(8) 0.0174(8) 0.0052(7) 0.0084(7) 0.0039(6)
O9 0.0206(9) 0.0278(10) 0.0230(9) 0.0178(8) 0.0124(8) 0.0170(8)
O40 0.0135(9) 0.0232(10) 0.0156(9) 0.0084(7) 0.0074(8) 0.0078(8)
N1 0.0145(9) 0.0156(9) 0.0130(9) 0.0073(8) 0.0075(7) 0.0076(8)
N2 0.0096(8) 0.0141(9) 0.0125(9) 0.0066(7) 0.0051(7) 0.0034(7)
C1 0.0103(10) 0.0085(9) 0.0106(9) 0.0034(8) 0.0048(8) 0.0025(8)
C2 0.0121(10) 0.0127(10) 0.0133(10) 0.0069(8) 0.0075(8) 0.0077(8)
C3 0.0084(9) 0.0127(10) 0.0126(10) 0.0062(8) 0.0043(8) 0.0038(8)
C4 0.0119(10) 0.0102(10) 0.0116(10) 0.0046(8) 0.0044(8) 0.0037(8)
C5 0.0115(10) 0.0120(10) 0.0118(10) 0.0060(8) 0.0065(8) 0.0064(8)
C6 0.0089(9) 0.0123(10) 0.0116(10) 0.0048(8) 0.0042(8) 0.0031(8)
C7 0.0186(11) 0.0166(11) 0.0182(11) 0.0083(9) 0.0105(10) 0.0072(9)
C8 0.0260(13) 0.0150(11) 0.0159(11) 0.0072(9) 0.0090(10) 0.0102(10)
C9 0.0242(12) 0.0237(12) 0.0141(11) 0.0083(10) 0.0091(10) 0.0181(11)
C10 0.0146(11) 0.0283(13) 0.0158(11) 0.0107(10) 0.0078(9) 0.0127(10)
C11 0.0136(10) 0.0193(11) 0.0129(10) 0.0100(9) 0.0065(9) 0.0090(9)
C12 0.0118(10) 0.0181(11) 0.0111(10) 0.0078(9) 0.0049(8) 0.0061(9)
C13 0.0134(11) 0.0261(13) 0.0169(11) 0.0111(10) 0.0076(9) 0.0082(10)
C14 0.0111(11) 0.0298(14) 0.0171(12) 0.0124(11) 0.0038(9) 0.0010(10)
C15 0.0183(12) 0.0178(12) 0.0164(11) 0.0073(10) 0.0062(10) 0.0004(9)
C16 0.0167(11) 0.0150(11) 0.0150(11) 0.0060(9) 0.0086(9) 0.0046(9)

loop_
_atom_type_symbol
_atom_type_description
_atom_type_scat_dispersion_real
_atom_type_scat_dispersion_imag
_atom_type_scat_source
C C 0.0033 0.0016 'International Tables Vol C Tables 4.2.6.8 and 6.1.1.4'
H H 0.0000 0.0000 'International Tables Vol C Tables 4.2.6.8 and 6.1.1.4'
N N 0.0061 0.0033 'International Tables Vol C Tables 4.2.6.8 and 6.1.1.4'
O O 0.0106 0.0060 'International Tables Vol C Tables 4.2.6.8 and 6.1.1.4'
P P 0.1023 0.0942 'International Tables Vol C Tables 4.2.6.8 and 6.1.1.4'
Cu Cu 0.3201 1.2651 'International Tables Vol C Tables 4.2.6.8 and 6.1.1.4'

loop_
_geom_angle_atom_site_label_1
_geom_angle_atom_site_label_2
_geom_angle_atom_site_label_3
_geom_angle
_geom_angle_site_symmetry_1
_geom_angle_site_symmetry_3
O3 Cu1 O1 94.82(7) 2_676 .
O3 Cu1 N1 90.51(8) 2_676 .
O1 Cu1 N1 173.95(7) . .
O3 Cu1 N2 158.28(8) 2_676 .
O1 Cu1 N2 93.35(8) . .
N1 Cu1 N2 80.66(9) . .
O3 Cu1 O40 97.81(9) 2_676 .
O1 Cu1 O40 89.34(8) . .
N1 Cu1 O40 92.79(8) . .
N2 Cu1 O40 102.37(9) . .
O3 P1 O1 115.63(10) . .
O3 P1 O2 113.56(10) . .
O1 P1 O2 105.52(10) . .
O3 P1 C1 106.28(10) . .
O1 P1 C1 108.48(10) . .
O2 P1 C1 107.01(11) . .
O5 P2 O6 114.66(12) . .
O5 P2 O4 111.31(11) . .
O6 P2 O4 111.41(13) . .
O5 P2 C3 112.59(11) . .
O6 P2 C3 102.76(11) . .
O4 P2 C3 103.23(11) . .
O7 P3 O8 113.82(11) . .
O7 P3 O9 113.79(11) . .
O8 P3 O9 109.99(10) . .
O7 P3 C5 110.61(10) . .
O8 P3 C5 107.30(10) . .
O9 P3 C5 100.31(10) . .
P1 O1 Cu1 132.04(10) . .
P1 O2 H2' 116(3) . .
P1 O3 Cu1 143.13(10) . 2_676
P2 O4 H4' 118(4) . .
P2 O6 H6' 126(3) . .
P3 O9 H9' 120(3) . .
Cu1 O40 H40A 115(3) . .
Cu1 O40 H40B 114(3) . .
H40A O40 H40B 112(4) . .
C7 N1 C11 118.7(2) . .
C7 N1 Cu1 125.49(16) . .
C11 N1 Cu1 115.38(16) . .
C16 N2 C12 118.8(2) . .
C16 N2 Cu1 126.33(16) . .
C12 N2 Cu1 114.78(16) . .
C2 C1 C6 118.8(2) . .
C2 C1 P1 121.24(17) . .
C6 C1 P1 119.94(17) . .
C1 C2 C3 121.1(2) . .
C1 C2 H2 119.5 . .
C3 C2 H2 119.5 . .
C4 C3 C2 118.8(2) . .
C4 C3 P2 119.93(17) . .
C2 C3 P2 121.23(17) . .
C5 C4 C3 120.9(2) . .
C5 C4 H4 119.6 . .
C3 C4 H4 119.6 . .
C6 C5 C4 119.2(2) . .
C6 C5 P3 121.29(17) . .
C4 C5 P3 119.56(17) . .
C5 C6 C1 121.2(2) . .
C5 C6 H6 119.4 . .
C1 C6 H6 119.4 . .
N1 C7 C8 122.6(2) . .
N1 C7 H7 118.7 . .
C8 C7 H7 118.7 . .
C9 C8 C7 118.7(2) . .
C9 C8 H8 120.7 . .
C7 C8 H8 120.7 . .
C8 C9 C10 119.3(2) . .
C8 C9 H9 120.4 . .
C10 C9 H9 120.4 . .
C9 C10 C11 119.2(2) . .
C9 C10 H10 120.4 . .
C11 C10 H10 120.4 . .
N1 C11 C10 121.4(2) . .
N1 C11 C12 114.5(2) . .
C10 C11 C12 124.1(2) . .
N2 C12 C13 122.0(2) . .
N2 C12 C11 114.1(2) . .
C13 C12 C11 124.0(2) . .
C14 C13 C12 118.5(2) . .
C14 C13 H13 120.8 . .
C12 C13 H13 120.8 . .
C15 C14 C13 119.8(2) . .
C15 C14 H14 120.1 . .
C13 C14 H14 120.1 . .
C14 C15 C16 118.5(2) . .
C14 C15 H15 120.8 . .
C16 C15 H15 120.8 . .
N2 C16 C15 122.4(2) . .
N2 C16 H16 118.8 . .
C15 C16 H16 118.8 . .

loop_
_geom_bond_atom_site_label_1
_geom_bond_atom_site_label_2
_geom_bond_distance
_geom_bond_site_symmetry_2
Cu1 O3 1.9578(17) 2_676
Cu1 O1 1.9643(17) .
Cu1 N1 1.998(2) .
Cu1 N2 2.013(2) .
Cu1 O40 2.178(2) .
P1 O3 1.5033(16) .
P1 O1 1.5195(17) .
P1 O2 1.5627(18) .
P1 C1 1.808(2) .
P2 O5 1.5013(19) .
P2 O6 1.5296(19) .
P2 O4 1.548(2) .
P2 C3 1.803(2) .
P3 O7 1.4954(19) .
P3 O8 1.524(2) .
P3 O9 1.5736(19) .
P3 C5 1.807(2) .
O2 H2' 0.71(4) .
O3 Cu1 1.9578(17) 2_676
O4 H4' 0.70(4) .
O6 H6' 0.89(5) .
O9 H9' 0.81(4) .
O40 H40A 0.74(4) .
O40 H40B 0.69(4) .
N1 C7 1.342(3) .
N1 C11 1.352(3) .
N2 C16 1.337(3) .
N2 C12 1.361(3) .
C1 C2 1.398(3) .
C1 C6 1.400(3) .
C2 C3 1.402(3) .
C2 H2 0.9300 .
C3 C4 1.402(3) .
C4 C5 1.399(3) .
C4 H4 0.9300 .
C5 C6 1.393(3) .
C6 H6 0.9300 .
C7 C8 1.383(3) .
C7 H7 0.9300 .
C8 C9 1.381(4) .
C8 H8 0.9300 .
C9 C10 1.384(4) .
C9 H9 0.9300 .
C10 C11 1.391(3) .
C10 H10 0.9300 .
C11 C12 1.474(3) .
C12 C13 1.388(3) .
C13 C14 1.388(4) .
C13 H13 0.9300 .
C14 C15 1.387(4) .
C14 H14 0.9300 .
C15 C16 1.392(3) .
C15 H15 0.9300 .
C16 H16 0.9300 .

loop_
_geom_torsion_atom_site_label_1
_geom_torsion_atom_site_label_2
_geom_torsion_atom_site_label_3
_geom_torsion_atom_site_label_4
_geom_torsion
_geom_torsion_site_symmetry_1
_geom_torsion_site_symmetry_4
O3 P1 O1 Cu1 101.58(14) . .
O2 P1 O1 Cu1 -24.82(15) . .
C1 P1 O1 Cu1 -139.20(13) . .
O3 Cu1 O1 P1 -55.05(14) 2_676 .
N1 Cu1 O1 P1 96.4(7) . .
N2 Cu1 O1 P1 104.82(14) . .
O40 Cu1 O1 P1 -152.83(14) . .
O1 P1 O3 Cu1 -92.30(19) . 2_676
O2 P1 O3 Cu1 29.9(2) . 2_676
C1 P1 O3 Cu1 147.28(16) . 2_676
O3 Cu1 N1 C7 -24.3(2) 2_676 .
O1 Cu1 N1 C7 -175.9(6) . .
N2 Cu1 N1 C7 175.7(2) . .
O40 Cu1 N1 C7 73.6(2) . .
O3 Cu1 N1 C11 163.36(16) 2_676 .
O1 Cu1 N1 C11 11.8(8) . .
N2 Cu1 N1 C11 3.29(16) . .
O40 Cu1 N1 C11 -98.80(17) . .
O3 Cu1 N2 C16 111.1(2) 2_676 .
O1 Cu1 N2 C16 -0.9(2) . .
N1 Cu1 N2 C16 178.2(2) . .
O40 Cu1 N2 C16 -91.0(2) . .
O3 Cu1 N2 C12 -65.1(3) 2_676 .
O1 Cu1 N2 C12 -177.07(16) . .
N1 Cu1 N2 C12 2.04(16) . .
O40 Cu1 N2 C12 92.87(16) . .
O3 P1 C1 C2 -158.09(18) . .
O1 P1 C1 C2 77.0(2) . .
O2 P1 C1 C2 -36.4(2) . .
O3 P1 C1 C6 20.9(2) . .
O1 P1 C1 C6 -104.08(19) . .
O2 P1 C1 C6 142.51(18) . .
C6 C1 C2 C3 -0.8(3) . .
P1 C1 C2 C3 178.12(17) . .
C1 C2 C3 C4 -1.7(3) . .
C1 C2 C3 P2 177.94(17) . .
O5 P2 C3 C4 -110.64(19) . .
O6 P2 C3 C4 13.2(2) . .
O4 P2 C3 C4 129.21(19) . .
O5 P2 C3 C2 69.7(2) . .
O6 P2 C3 C2 -166.39(19) . .
O4 P2 C3 C2 -50.4(2) . .
C2 C3 C4 C5 2.3(3) . .
P2 C3 C4 C5 -177.32(17) . .
C3 C4 C5 C6 -0.4(3) . .
C3 C4 C5 P3 -179.71(17) . .
O7 P3 C5 C6 -9.2(2) . .
O8 P3 C5 C6 -133.87(19) . .
O9 P3 C5 C6 111.26(19) . .
O7 P3 C5 C4 170.14(17) . .
O8 P3 C5 C4 45.4(2) . .
O9 P3 C5 C4 -69.4(2) . .
C4 C5 C6 C1 -2.3(3) . .
P3 C5 C6 C1 177.06(17) . .
C2 C1 C6 C5 2.9(3) . .
P1 C1 C6 C5 -176.11(17) . .
C11 N1 C7 C8 -0.6(4) . .
Cu1 N1 C7 C8 -172.76(18) . .
N1 C7 C8 C9 2.3(4) . .
C7 C8 C9 C10 -1.6(4) . .
C8 C9 C10 C11 -0.6(4) . .
C7 N1 C11 C10 -1.7(3) . .
Cu1 N1 C11 C10 171.19(17) . .
C7 N1 C11 C12 179.4(2) . .
Cu1 N1 C11 C12 -7.7(2) . .
C9 C10 C11 N1 2.3(4) . .
C9 C10 C11 C12 -178.9(2) . .
C16 N2 C12 C13 -3.0(3) . .
Cu1 N2 C12 C13 173.42(18) . .
C16 N2 C12 C11 177.0(2) . .
Cu1 N2 C12 C11 -6.6(2) . .
N1 C11 C12 N2 9.3(3) . .
C10 C11 C12 N2 -169.5(2) . .
N1 C11 C12 C13 -170.6(2) . .
C10 C11 C12 C13 10.5(4) . .
N2 C12 C13 C14 1.1(4) . .
C11 C12 C13 C14 -178.9(2) . .
C12 C13 C14 C15 1.1(4) . .
C13 C14 C15 C16 -1.3(4) . .
C12 N2 C16 C15 2.8(3) . .
Cu1 N2 C16 C15 -173.24(18) . .
C14 C15 C16 N2 -0.6(4) . .
